data_4514422
loop_
_publ_author_name
'Zhao, Gang'
'Kumar, Dheeraj'
'Hu, Lu'
'Shreeve, Jean&#x2019;ne M.'

_publ_section_title
;
 A Safe and Scaled-Up Route to Inert Ammonia Oxide Hydroxylammonium Azide
 (H7N5O2), Hydrazinium Azide (H5N5), and Ammonium Azide (H4N4)
;
_journal_issue 9
_journal_name_full 'ACS Applied Energy Materials'
_journal_page_first 6919
_journal_paper_doi 10.1021/acsaem.9b01447
_journal_volume 2
_journal_year 2019
_chemical_formula_moiety 'H4 N, N3'
_chemical_formula_sum 'H4 N4'
_chemical_formula_weight 60.07
_space_group_crystal_system orthorhombic
_space_group_IT_number 53
_space_group_name_Hall '-P 2ac 2'
_space_group_name_H-M_alt 'P m n a'
_symmetry_space_group_name_Hall '-P 2ac 2'
_symmetry_space_group_name_H-M 'P m n a'
_atom_sites_solution_hydrogens difmap
_atom_sites_solution_primary dual
_audit_creation_date 2019-01-24
_audit_creation_method
;
Olex2 1.2
(compiled 2018.05.29 svn.r3508 for OlexSys, GUI svn.r5506)
;
_cell_angle_alpha 90
_cell_angle_beta 90
_cell_angle_gamma 90
_cell_formula_units_Z 4
_cell_length_a 8.9331(10)
_cell_length_b 3.7824(4)
_cell_length_c 8.6519(10)
_cell_measurement_reflns_used 3093
_cell_measurement_temperature 173(2)
_cell_measurement_theta_max 27.47
_cell_measurement_theta_min 3.28
_cell_volume 292.34(6)
_computing_cell_refinement 'SAINT v8.34A (Bruker, 2013)'
_computing_data_collection 'COSMO (BRUKER, V1.61, 2009)'
_computing_data_reduction 'SAINT v8.34A (Bruker, 2013)'
_computing_molecular_graphics
;
O. V. Dolomanov, L. J. Bourhis, R. J. Gildea, J. A. K. Howard and H. Puschmann,
OLEX2: a complete structure solution, refinement and analysis program.
J. Appl. Cryst. (2009). 42, 339-341.
;
_computing_publication_material
;
O. V. Dolomanov, L. J. Bourhis, R. J. Gildea, J. A. K. Howard and H. Puschmann,
OLEX2: a complete structure solution, refinement and analysis program.
J. Appl. Cryst. (2009). 42, 339-341.
;
_computing_structure_refinement 'SHELXL (Sheldrick, Acta Cryst. A64 2008, 112-122)'
_computing_structure_solution 'SHELXT (Sheldrick, G.M. (2015). Acta Cryst. A71, 3-8)'
_diffrn_ambient_temperature 173(2)
_diffrn_detector_area_resol_mean 8.36
_diffrn_measured_fraction_theta_full 1.000
_diffrn_measured_fraction_theta_max 1.000
_diffrn_measurement_device_type 'Bruker APEX-II CCD'
_diffrn_measurement_method \w
_diffrn_radiation_monochromator graphite
_diffrn_radiation_type MoK\a
_diffrn_radiation_wavelength 0.71073
_diffrn_reflns_av_R_equivalents 0.0276
_diffrn_reflns_av_unetI/netI 0.0118
_diffrn_reflns_Laue_measured_fraction_full 1.000
_diffrn_reflns_Laue_measured_fraction_max 1.000
_diffrn_reflns_limit_h_max 11
_diffrn_reflns_limit_h_min -11
_diffrn_reflns_limit_k_max 4
_diffrn_reflns_limit_k_min -4
_diffrn_reflns_limit_l_max 11
_diffrn_reflns_limit_l_min -11
_diffrn_reflns_number 4901
_diffrn_reflns_point_group_measured_fraction_full 1.000
_diffrn_reflns_point_group_measured_fraction_max 1.000
_diffrn_reflns_theta_full 25.242
_diffrn_reflns_theta_max 27.482
_diffrn_reflns_theta_min 3.278
_diffrn_source 'sealed tube'
_diffrn_standards_number 0
_exptl_absorpt_coefficient_mu 0.111
_exptl_absorpt_correction_T_max 0.7456
_exptl_absorpt_correction_T_min 0.6885
_exptl_absorpt_correction_type analytical
_exptl_absorpt_process_details
'SADABS-2014/5 (Bruker,2014/5) was used for absorption correction. wR2(int) was 0.0510 before and 0.0428 after correction. The Ratio of minimum to maximum transmission is 0.9234. The \l/2 correction factor is 0.00150.'
_exptl_crystal_colour colourless
_exptl_crystal_colour_primary colourless
_exptl_crystal_density_diffrn 1.365
_exptl_crystal_description block
_exptl_crystal_F_000 128
_exptl_crystal_recrystallization_method 'used as received'
_exptl_crystal_size_max 0.273
_exptl_crystal_size_mid 0.184
_exptl_crystal_size_min 0.1
_refine_diff_density_max 0.202
_refine_diff_density_min -0.171
_refine_diff_density_rms 0.044
_refine_ls_extinction_coef 0.16(2)
_refine_ls_extinction_expression Fc^*^=kFc[1+0.001xFc^2^\l^3^/sin(2\q)]^-1/4^
_refine_ls_extinction_method 'SHELXL-2018/3 (Sheldrick 2018)'
_refine_ls_goodness_of_fit_ref 1.179
_refine_ls_hydrogen_treatment refall
_refine_ls_matrix_type full
_refine_ls_number_parameters 34
_refine_ls_number_reflns 357
_refine_ls_number_restraints 0
_refine_ls_restrained_S_all 1.179
_refine_ls_R_factor_all 0.0284
_refine_ls_R_factor_gt 0.0261
_refine_ls_shift/su_max 0.000
_refine_ls_shift/su_mean 0.000
_refine_ls_structure_factor_coef Fsqd
_refine_ls_weighting_details 'w=1/[\s^2^(Fo^2^)+(0.0437P)^2^+0.0246P] where P=(Fo^2^+2Fc^2^)/3'
_refine_ls_weighting_scheme calc
_refine_ls_wR_factor_gt 0.0714
_refine_ls_wR_factor_ref 0.0748
_reflns_Friedel_coverage 0.000
_reflns_number_gt 318
_reflns_number_total 357
_reflns_threshold_expression 'I > 2\s(I)'
_cod_data_source_file ae9b01447_si_002.cif
_cod_data_source_block js119a
_cod_depositor_comments
;

2021-10-24
Z value and formula fixed to values more according to usual
chemical conventions.                 miguel
;
_cod_original_formula_sum 'H8 N8'
_cod_original_formula_weight 120.14
_cod_original_formula_moiety '2(H4 N), 4(N1.5)'
_cod_original_formula_units_Z 2
_cod_database_code 4514422
_shelx_shelxl_version_number 2018/3
_shelx_space_group_comment
;
The symmetry employed for this shelxl refinement is uniquely defined
by the following loop, which should always be used as a source of
symmetry information in preference to the above space-group names.
They are only intended as comments.
;
_shelx_estimated_absorpt_t_max 0.989
_shelx_estimated_absorpt_t_min 0.970
_olex2_refinement_description
;
;
_olex2_diffrn_ambient_temperature_device 'Oxford Cryosystems'
_olex2_exptl_crystal_mounting_method 'The crystal was mounted on a nylon loop with paratone oil'
_olex2_submission_original_sample_id 'JS  Gang Zhao NH5 N3'
_olex2_submission_special_instructions 'No special instructions were received'

loop_
_space_group_symop_operation_xyz
'x, y, z'
'-x+1/2, -y, z+1/2'
'-x+1/2, y, -z+1/2'
'x, -y, -z'
'-x, -y, -z'
'x-1/2, y, -z-1/2'
'x-1/2, -y, z-1/2'
'-x, y, z'

loop_
_atom_site_label
_atom_site_type_symbol
_atom_site_fract_x
_atom_site_fract_y
_atom_site_fract_z
_atom_site_U_iso_or_equiv
_atom_site_adp_type
_atom_site_occupancy
_atom_site_site_symmetry_order
_atom_site_calc_flag
_atom_site_refinement_flags_posn
_atom_site_refinement_flags_adp
_atom_site_refinement_flags_occupancy
N1 N 0.750000 0.4555(3) 0.250000 0.0203(3) Uani 1 2 d S T P
H1A H 0.7161(10) 0.330(3) 0.3248(11) 0.033(2) Uiso 1 1 d . . .
H1B H 0.6754(11) 0.594(3) 0.2153(10) 0.035(3) Uiso 1 1 d . . .
N2 N 0.63183(10) 0.000000 0.500000 0.0269(3) Uani 1 2 d S T P
N3 N 0.500000 0.000000 0.500000 0.0191(3) Uani 1 4 d S T P
N4 N 0.500000 0.1098(3) 0.87246(10) 0.0257(3) Uani 1 2 d S T P
N5 N 0.500000 0.000000 1.000000 0.0190(3) Uani 1 4 d S T P

loop_
_atom_site_aniso_label
_atom_site_aniso_U_11
_atom_site_aniso_U_22
_atom_site_aniso_U_33
_atom_site_aniso_U_23
_atom_site_aniso_U_13
_atom_site_aniso_U_12
N1 0.0200(5) 0.0219(5) 0.0191(5) 0.000 0.0019(3) 0.000
N2 0.0225(5) 0.0353(6) 0.0228(5) 0.0059(3) 0.000 0.000
N3 0.0249(7) 0.0182(7) 0.0142(6) 0.0024(4) 0.000 0.000
N4 0.0224(5) 0.0315(6) 0.0233(5) 0.0058(4) 0.000 0.000
N5 0.0135(6) 0.0201(6) 0.0233(6) -0.0001(4) 0.000 0.000

loop_
_atom_type_symbol
_atom_type_description
_atom_type_scat_dispersion_real
_atom_type_scat_dispersion_imag
_atom_type_scat_source
H H 0.0000 0.0000 'International Tables Vol C Tables 4.2.6.8 and 6.1.1.4'
N N 0.0061 0.0033 'International Tables Vol C Tables 4.2.6.8 and 6.1.1.4'

loop_
_geom_angle_atom_site_label_1
_geom_angle_atom_site_label_2
_geom_angle_atom_site_label_3
_geom_angle
_geom_angle_site_symmetry_1
_geom_angle_site_symmetry_3
H1A N1 H1A 112.8(14) . 3_655
H1A N1 H1B 109.3(9) . 3_655
H1A N1 H1B 108.2(9) . .
H1A N1 H1B 108.2(9) 3_655 3_655
H1B N1 H1A 109.3(9) . 3_655
H1B N1 H1B 108.9(13) . 3_655
N2 N3 N2 180.0 . 5_656
N4 N5 N4 180.0 . 5_657

loop_
_geom_bond_atom_site_label_1
_geom_bond_atom_site_label_2
_geom_bond_distance
_geom_bond_site_symmetry_2
N1 H1A 0.857(10) .
N1 H1A 0.857(10) 3_655
N1 H1B 0.899(10) 3_655
N1 H1B 0.899(10) .
N2 N3 1.1777(9) .
N4 N5 1.1790(8) .

loop_
_geom_hbond_atom_site_label_D
_geom_hbond_atom_site_label_H
_geom_hbond_atom_site_label_A
_geom_hbond_distance_DH
_geom_hbond_distance_HA
_geom_hbond_distance_DA
_geom_hbond_angle_DHA
_geom_hbond_site_symmetry_A
_geom_hbond_publ_flag
N1 H1A N2 0.857(10) 2.103(10) 2.9598(7) 177.0(9) . yes
N1 H1B N4 0.899(10) 2.071(10) 2.9690(8) 177.0(9) 4_566 yes
